data_4300627
_journal_name_full 'Inorganic Chemistry'
_journal_paper_doi 10.1021/ic051672z
_journal_year 2006
_chemical_formula_moiety 'C22 H22 Cl2 O15 Pb'
_chemical_formula_sum 'C22 H22 Cl2 O15 Pb'
_chemical_formula_weight 804.49
_chemical_name_common 05051
_space_group_IT_number 14
_symmetry_cell_setting monoclinic
_symmetry_space_group_name_Hall '-P 2yn'
_symmetry_space_group_name_H-M 'P 1 21/n 1'
_cell_angle_alpha 90.00
_cell_angle_beta 94.9560(10)
_cell_angle_gamma 90.00
_cell_formula_units_Z 4
_cell_length_a 8.0303(6)
_cell_length_b 25.976(2)
_cell_length_c 12.1616(9)
_cell_measurement_temperature 173(2)
_cell_volume 2527.4(3)
_diffrn_ambient_temperature 173(2)
_exptl_crystal_density_diffrn 2.114
_cod_depositor_comments
;
The following automatic conversions were performed:
'_symmetry_cell_setting' value 'Monoclinic' changed to 'monoclinic'
according to '/home/saulius/struct/CIF-dictionaries/cif_core.dic'
dictionary named 'cif_core.dic' version 2.4.1 from 2010-06-29.

Automatic conversion script
Id: cif_fix_enum 1527 2010-12-29 10:47:43Z saulius 
;
_cod_original_sg_symbol_H-M 'P 21/n'
_cod_database_code 4300627

loop_
_symmetry_equiv_pos_as_xyz
'x, y, z'
'-x+1/2, y+1/2, -z+1/2'
'-x, -y, -z'
'x-1/2, -y-1/2, z-1/2'

loop_
_atom_site_label
_atom_site_type_symbol
_atom_site_fract_x
_atom_site_fract_y
_atom_site_fract_z
_atom_site_U_iso_or_equiv
_atom_site_adp_type
_atom_site_occupancy
_atom_site_symmetry_multiplicity
_atom_site_calc_flag
_atom_site_refinement_flags
_atom_site_disorder_assembly
_atom_site_disorder_group
Pb1 Pb 0.793555(15) 0.152397(5) 0.652292(10) 0.02121(4) Uani 1 1 d . . .
O1 O 0.8247(4) -0.10575(10) 0.8708(2) 0.0370(7) Uani 1 1 d . . .
O2 O 0.8735(3) 0.05763(9) 0.62258(19) 0.0226(5) Uani 1 1 d . A .
O3 O 1.0982(3) 0.10194(9) 0.77232(19) 0.0231(5) Uani 1 1 d . A .
O4 O 1.0278(3) 0.21076(9) 0.7494(2) 0.0238(5) Uani 1 1 d . A .
O5 O 0.7516(3) 0.24655(9) 0.6144(2) 0.0270(5) Uani 1 1 d . A .
O6 O 0.4961(3) 0.17521(9) 0.56199(19) 0.0231(5) Uani 1 1 d . A .
O7 O 0.5409(3) 0.06893(9) 0.5947(2) 0.0255(5) Uani 1 1 d . . .
Cl1 Cl 0.96187(11) 0.15442(4) 0.41404(7) 0.0337(2) Uani 1 1 d . . .
O8 O 1.0411(3) 0.16266(11) 0.5247(2) 0.0391(7) Uani 1 1 d . A .
O9 O 0.7851(3) 0.15190(13) 0.4254(2) 0.0454(8) Uani 1 1 d . A .
O10 O 1.0009(6) 0.19544(18) 0.3463(3) 0.0924(15) Uani 1 1 d . A .
O11 O 1.0186(4) 0.10641(15) 0.3734(3) 0.0645(11) Uani 1 1 d . A .
C1 C 0.8260(5) -0.06341(13) 0.8270(3) 0.0257(8) Uani 1 1 d . A .
C2 C 0.6732(4) -0.04263(14) 0.7641(3) 0.0253(7) Uani 1 1 d . . .
C3 C 0.5229(5) -0.06939(14) 0.7674(3) 0.0319(9) Uani 1 1 d . . .
H3 H 0.5185 -0.1003 0.8088 0.038 Uiso 1 1 calc R . .
C4 C 0.3807(5) -0.05021(15) 0.7095(3) 0.0341(9) Uani 1 1 d . . .
H4 H 0.2785 -0.0685 0.7103 0.041 Uiso 1 1 calc R . .
C5 C 0.3847(5) -0.00487(15) 0.6504(3) 0.0304(8) Uani 1 1 d . . .
H5 H 0.2852 0.0076 0.6115 0.037 Uiso 1 1 calc R . .
C6 C 0.5327(4) 0.02274(13) 0.6473(3) 0.0239(7) Uani 1 1 d . . .
C7 C 0.6813(4) 0.00344(13) 0.7037(3) 0.0218(7) Uani 1 1 d . A .
C8 C 0.8451(4) 0.02904(12) 0.6996(3) 0.0206(7) Uani 1 1 d . . .
C9 C 0.9766(4) 0.01859(12) 0.7896(3) 0.0201(7) Uani 1 1 d . A .
C10 C 1.1048(4) 0.05378(13) 0.8204(3) 0.0211(7) Uani 1 1 d . . .
C11 C 1.2318(4) 0.03952(14) 0.8998(3) 0.0256(7) Uani 1 1 d . A .
H11 H 1.3179 0.0633 0.9220 0.031 Uiso 1 1 calc R . .
C12 C 1.2335(5) -0.00910(14) 0.9464(3) 0.0276(8) Uani 1 1 d . . .
H12 H 1.3245 -0.0190 0.9971 0.033 Uiso 1 1 calc R A .
C13 C 1.1054(5) -0.04340(14) 0.9206(3) 0.0276(8) Uani 1 1 d . A .
H13 H 1.1062 -0.0763 0.9546 0.033 Uiso 1 1 calc R . .
C14 C 0.9749(4) -0.02922(13) 0.8442(3) 0.0235(7) Uani 1 1 d . . .
C15 C 1.1992(5) 0.14115(13) 0.8293(3) 0.0303(9) Uani 1 1 d . . .
H15A H 1.3160 0.1289 0.8425 0.036 Uiso 1 1 calc R A .
H15B H 1.1566 0.1483 0.9018 0.036 Uiso 1 1 calc R . .
C16 C 1.1947(4) 0.18953(14) 0.7619(3) 0.0271(8) Uani 1 1 d . A .
H16A H 1.2723 0.2151 0.7985 0.033 Uiso 1 1 calc R . .
H16B H 1.2324 0.1819 0.6883 0.033 Uiso 1 1 calc R . .
C17 C 1.0268(5) 0.26044(14) 0.6963(3) 0.0293(8) Uani 1 1 d . . .
H17A H 1.0673 0.2572 0.6220 0.035 Uiso 1 1 calc R A .
H17B H 1.1013 0.2845 0.7403 0.035 Uiso 1 1 calc R . .
C18 C 0.8507(5) 0.28049(14) 0.6870(3) 0.0329(9) Uani 1 1 d . A .
H18A H 0.8067 0.2812 0.7606 0.040 Uiso 1 1 calc R . .
H18B H 0.8473 0.3159 0.6568 0.040 Uiso 1 1 calc R . .
C19 C 0.5778(5) 0.26183(14) 0.6002(3) 0.0298(8) Uani 1 1 d . . .
H19A H 0.5682 0.2979 0.5741 0.036 Uiso 1 1 calc R A .
H19B H 0.5268 0.2593 0.6713 0.036 Uiso 1 1 calc R . .
C20 C 0.4907(5) 0.22655(14) 0.5172(3) 0.0310(8) Uani 1 1 d . A .
H20A H 0.3732 0.2376 0.5007 0.037 Uiso 1 1 calc R . .
H20B H 0.5467 0.2274 0.4478 0.037 Uiso 1 1 calc R . .
C21 C 0.4276(4) 0.13787(14) 0.4834(3) 0.0259(8) Uani 1 1 d . . .
H21A H 0.5095 0.1303 0.4293 0.031 Uiso 1 1 calc R A .
H21B H 0.3252 0.1518 0.4429 0.031 Uiso 1 1 calc R . .
C22 C 0.3867(4) 0.08967(14) 0.5422(3) 0.0270(8) Uani 1 1 d . A .
H22A H 0.3078 0.0972 0.5983 0.032 Uiso 1 1 calc R . .
H22B H 0.3338 0.0644 0.4891 0.032 Uiso 1 1 calc R . .
Cl2 Cl 0.6738(5) 0.15124(13) 0.9107(3) 0.0253(3) Uani 0.893(5) 1 d PD A 1
O12 O 0.6307(7) 0.18979(17) 0.8276(4) 0.0498(14) Uani 0.893(5) 1 d PD A 1
O13 O 0.5454(5) 0.1442(2) 0.9805(3) 0.0708(16) Uani 0.893(5) 1 d PD A 1
O14 O 0.6973(7) 0.10433(14) 0.8522(3) 0.0632(14) Uani 0.893(5) 1 d PD A 1
O15 O 0.8234(6) 0.16464(16) 0.9732(4) 0.0661(15) Uani 0.893(5) 1 d PD A 1
Cl2' Cl 0.676(4) 0.1468(12) 0.905(3) 0.0253(3) Uani 0.107(5) 1 d PD A 2
O12' O 0.598(6) 0.1768(17) 0.815(3) 0.0498(14) Uani 0.107(5) 1 d PD A 2
O13' O 0.733(4) 0.1788(14) 0.994(2) 0.0708(16) Uani 0.107(5) 1 d PD A 2
O14' O 0.555(4) 0.1117(11) 0.941(3) 0.0632(14) Uani 0.107(5) 1 d PD A 2
O15' O 0.813(3) 0.1197(12) 0.870(3) 0.0661(15) Uani 0.107(5) 1 d PD A 2

loop_
_atom_site_aniso_label
_atom_site_aniso_U_11
_atom_site_aniso_U_22
_atom_site_aniso_U_33
_atom_site_aniso_U_23
_atom_site_aniso_U_13
_atom_site_aniso_U_12
Pb1 0.02194(7) 0.01994(7) 0.02167(7) -0.00010(6) 0.00141(4) 0.00166(6)
O1 0.0511(17) 0.0199(14) 0.0400(16) 0.0026(12) 0.0032(13) -0.0043(12)
O2 0.0237(12) 0.0240(13) 0.0205(12) 0.0007(10) 0.0036(10) 0.0005(10)
O3 0.0220(12) 0.0197(12) 0.0266(13) 0.0011(10) -0.0032(10) -0.0024(10)
O4 0.0224(12) 0.0192(12) 0.0293(13) 0.0013(10) 0.0001(10) 0.0001(10)
O5 0.0271(13) 0.0213(13) 0.0315(14) -0.0013(11) -0.0040(11) 0.0037(10)
O6 0.0258(12) 0.0228(12) 0.0199(12) -0.0012(10) -0.0019(10) 0.0021(10)
O7 0.0208(12) 0.0249(13) 0.0302(14) -0.0003(11) -0.0014(10) 0.0005(10)
Cl1 0.0255(4) 0.0499(6) 0.0261(4) -0.0017(4) 0.0055(3) -0.0055(4)
O8 0.0281(14) 0.056(2) 0.0328(15) -0.0121(13) 0.0006(12) -0.0032(13)
O9 0.0235(14) 0.070(2) 0.0424(17) -0.0142(16) 0.0034(12) -0.0018(14)
O10 0.104(3) 0.111(4) 0.064(3) 0.041(3) 0.014(2) -0.033(3)
O11 0.0446(19) 0.088(3) 0.062(2) -0.042(2) 0.0103(17) 0.0069(18)
C1 0.038(2) 0.0178(17) 0.0224(18) -0.0033(14) 0.0100(15) -0.0015(15)
C2 0.0325(19) 0.0204(17) 0.0238(18) -0.0082(14) 0.0064(15) -0.0019(15)
C3 0.042(2) 0.0209(18) 0.035(2) -0.0067(16) 0.0133(18) -0.0062(16)
C4 0.030(2) 0.031(2) 0.042(2) -0.0156(18) 0.0086(17) -0.0081(17)
C5 0.0258(19) 0.031(2) 0.035(2) -0.0111(17) 0.0049(16) -0.0033(16)
C6 0.0262(18) 0.0230(18) 0.0228(18) -0.0101(14) 0.0035(14) -0.0019(14)
C7 0.0264(18) 0.0192(17) 0.0201(17) -0.0080(14) 0.0036(14) -0.0014(14)
C8 0.0251(17) 0.0158(16) 0.0213(17) -0.0076(13) 0.0045(14) 0.0023(13)
C9 0.0249(17) 0.0170(16) 0.0189(17) -0.0030(13) 0.0046(14) 0.0044(13)
C10 0.0238(17) 0.0190(17) 0.0206(17) 0.0007(13) 0.0025(14) 0.0012(13)
C11 0.0268(18) 0.0256(18) 0.0239(18) -0.0024(15) -0.0003(14) 0.0009(15)
C12 0.0313(19) 0.029(2) 0.0214(18) 0.0019(15) -0.0021(15) 0.0097(16)
C13 0.040(2) 0.0183(17) 0.0247(18) 0.0032(15) 0.0051(16) 0.0059(16)
C14 0.0317(19) 0.0159(16) 0.0235(18) -0.0011(14) 0.0064(15) 0.0022(14)
C15 0.033(2) 0.0212(18) 0.034(2) -0.0017(15) -0.0120(17) -0.0030(15)
C16 0.0196(17) 0.0240(19) 0.037(2) 0.0002(16) -0.0021(15) -0.0015(14)
C17 0.033(2) 0.0210(18) 0.033(2) 0.0026(16) 0.0005(16) -0.0028(15)
C18 0.036(2) 0.0207(19) 0.040(2) -0.0040(17) -0.0059(18) 0.0027(16)
C19 0.032(2) 0.0220(19) 0.034(2) 0.0011(16) -0.0014(16) 0.0081(15)
C20 0.030(2) 0.031(2) 0.031(2) 0.0063(16) -0.0020(16) 0.0063(16)
C21 0.0196(17) 0.034(2) 0.0232(18) -0.0055(15) -0.0030(14) 0.0038(14)
C22 0.0177(16) 0.034(2) 0.0289(19) -0.0095(16) -0.0020(14) 0.0037(15)
Cl2 0.0248(4) 0.0270(8) 0.0237(6) 0.0009(6) -0.0007(4) -0.0021(5)
O12 0.065(3) 0.047(3) 0.038(2) 0.011(2) 0.0028(18) 0.026(2)
O13 0.039(2) 0.142(5) 0.033(2) 0.009(3) 0.0102(16) -0.010(2)
O14 0.125(4) 0.0321(19) 0.0326(19) -0.0051(16) 0.007(2) 0.006(2)
O15 0.050(2) 0.063(3) 0.079(3) 0.022(2) -0.032(2) -0.034(2)
Cl2' 0.0248(4) 0.0270(8) 0.0237(6) 0.0009(6) -0.0007(4) -0.0021(5)
O12' 0.065(3) 0.047(3) 0.038(2) 0.011(2) 0.0028(18) 0.026(2)
O13' 0.039(2) 0.142(5) 0.033(2) 0.009(3) 0.0102(16) -0.010(2)
O14' 0.125(4) 0.0321(19) 0.0326(19) -0.0051(16) 0.007(2) 0.006(2)
O15' 0.050(2) 0.063(3) 0.079(3) 0.022(2) -0.032(2) -0.034(2)

loop_
_geom_bond_atom_site_label_1
_geom_bond_atom_site_label_2
_geom_bond_distance
_geom_bond_site_symmetry_2
_geom_bond_publ_flag
Pb1 O5 2.506(2) . ?
Pb1 O2 2.577(2) . ?
Pb1 O6 2.609(2) . ?
Pb1 O4 2.617(2) . ?
Pb1 O8 2.639(3) . ?
Pb1 O12' 2.71(6) . ?
Pb1 O9 2.754(3) . ?
O1 C1 1.223(4) . ?
O2 C8 1.232(4) . ?
O3 C10 1.380(4) . ?
O3 C15 1.442(4) . ?
O4 C17 1.443(4) . ?
O4 C16 1.445(4) . ?
O5 C18 1.438(4) . ?
O5 C19 1.447(4) . ?
O6 C21 1.437(4) . ?
O6 C20 1.440(4) . ?
O7 C6 1.364(4) . ?
O7 C22 1.447(4) . ?
Cl1 O10 1.399(4) . ?
Cl1 O11 1.430(3) . ?
Cl1 O9 1.439(3) . ?
Cl1 O8 1.454(3) . ?
C1 C2 1.490(5) . ?
C1 C14 1.490(5) . ?
C2 C3 1.396(5) . ?
C2 C7 1.409(5) . ?
C3 C4 1.382(6) . ?
C3 H3 0.9500 . ?
C4 C5 1.381(6) . ?
C4 H4 0.9500 . ?
C5 C6 1.392(5) . ?
C5 H5 0.9500 . ?
C6 C7 1.415(5) . ?
C7 C8 1.479(5) . ?
C8 C9 1.479(5) . ?
C9 C10 1.404(5) . ?
C9 C14 1.409(5) . ?
C10 C11 1.392(5) . ?
C11 C12 1.384(5) . ?
C11 H11 0.9500 . ?
C12 C13 1.377(5) . ?
C12 H12 0.9500 . ?
C13 C14 1.389(5) . ?
C13 H13 0.9500 . ?
C15 C16 1.499(5) . ?
C15 H15A 0.9900 . ?
C15 H15B 0.9900 . ?
C16 H16A 0.9900 . ?
C16 H16B 0.9900 . ?
C17 C18 1.502(5) . ?
C17 H17A 0.9900 . ?
C17 H17B 0.9900 . ?
C18 H18A 0.9900 . ?
C18 H18B 0.9900 . ?
C19 C20 1.492(5) . ?
C19 H19A 0.9900 . ?
C19 H19B 0.9900 . ?
C20 H20A 0.9900 . ?
C20 H20B 0.9900 . ?
C21 C22 1.492(5) . ?
C21 H21A 0.9900 . ?
C21 H21B 0.9900 . ?
C22 H22A 0.9900 . ?
C22 H22B 0.9900 . ?
Cl2 O13 1.403(5) . ?
Cl2 O15 1.409(5) . ?
Cl2 O14 1.431(5) . ?
Cl2 O12 1.443(4) . ?
Cl2' O15' 1.406(19) . ?
Cl2' O13' 1.406(19) . ?
Cl2' O14' 1.426(19) . ?
Cl2' O12' 1.441(18) . ?
